data_2202582
loop_
_publ_author_name
'Zhu, Hai-Liang'
'Sun, Zhi-Yuan'
'Rong, Na-Na'
'Zhang, Biao'
'Zhang, Min'
'Li, Yong'

_publ_section_title
;
 <i>catena</i>-Poly[[silver(I)-\m-1,2-diaminoethane]
 hexafluoroarsenate]
;
_journal_issue 10
_journal_name_full 'Acta Crystallographica Section E'
_journal_page_first m906
_journal_page_last m907
_journal_paper_doi 10.1107/S1600536803019731
_journal_volume 59
_journal_year 2003
_chemical_formula_iupac '[Ag(C2 H8 N2)]AsF~6~'
_chemical_formula_moiety 'C2 H8 Ag N2+, As F6-'
_chemical_formula_sum 'C2 H8 Ag As F6 N2'
_chemical_formula_weight 356.89
_chemical_name_systematic
;
1,2-diaminoethanesilver(I) hexafluoroarsenate
;
_space_group_IT_number 62
_symmetry_cell_setting orthorhombic
_symmetry_space_group_name_Hall '-P 2ac 2n'
_symmetry_space_group_name_H-M 'P n m a'
_atom_sites_solution_hydrogens geom
_atom_sites_solution_primary direct
_atom_sites_solution_secondary difmap
_audit_creation_method SHELXL-97
_cell_angle_alpha 90.00
_cell_angle_beta 90.00
_cell_angle_gamma 90.00
_cell_formula_units_Z 4
_cell_length_a 10.098(2)
_cell_length_b 10.477(2)
_cell_length_c 8.220(2)
_cell_measurement_reflns_used 2200
_cell_measurement_temperature 293(2)
_cell_measurement_theta_max 26.0
_cell_measurement_theta_min 2.77
_cell_volume 869.6(3)
_computing_cell_refinement SMART
_computing_data_collection 'SMART (Siemens, 1996)'
_computing_data_reduction 'SAINT (Siemens, 1996)'
_computing_molecular_graphics 'SHELXTL (Sheldrick, 1997b)'
_computing_publication_material SHELXTL
_computing_structure_refinement 'SHELXL97 (Sheldrick, 1997a)'
_computing_structure_solution 'SHELXS97 (Sheldrick, 1997a)'
_diffrn_ambient_temperature 293(2)
_diffrn_measured_fraction_theta_full 0.993
_diffrn_measured_fraction_theta_max 0.993
_diffrn_measurement_device_type 'CCD area detector'
_diffrn_measurement_method '\f and \w scans'
_diffrn_radiation_monochromator graphite
_diffrn_radiation_source 'fine-focus sealed tube'
_diffrn_radiation_type MoK\a
_diffrn_radiation_wavelength 0.71073
_diffrn_reflns_av_R_equivalents 0.0329
_diffrn_reflns_av_sigmaI/netI 0.0233
_diffrn_reflns_limit_h_max 12
_diffrn_reflns_limit_h_min -12
_diffrn_reflns_limit_k_max 10
_diffrn_reflns_limit_k_min -13
_diffrn_reflns_limit_l_max 10
_diffrn_reflns_limit_l_min -9
_diffrn_reflns_number 3748
_diffrn_reflns_theta_full 26.48
_diffrn_reflns_theta_max 26.48
_diffrn_reflns_theta_min 3.15
_diffrn_standards_decay_% 0
_diffrn_standards_interval_count 0
_diffrn_standards_interval_time 0
_diffrn_standards_number 0
_exptl_absorpt_coefficient_mu 6.143
_exptl_absorpt_correction_T_max 0.374
_exptl_absorpt_correction_T_min 0.173
_exptl_absorpt_correction_type multi-scan
_exptl_absorpt_process_details 'SADABS (Sheldrick, 1996)'
_exptl_crystal_colour colorless
_exptl_crystal_density_diffrn 2.726
_exptl_crystal_density_method 'not measured'
_exptl_crystal_description block
_exptl_crystal_F_000 672
_exptl_crystal_size_max 0.34
_exptl_crystal_size_mid 0.25
_exptl_crystal_size_min 0.16
_refine_diff_density_max 0.957
_refine_diff_density_min -0.685
_refine_ls_extinction_coef 0.0000(8)
_refine_ls_extinction_expression Fc^*^=kFc[1+0.001xFc^2^\l^3^/sin(2\q)]^-1/4^
_refine_ls_extinction_method SHELXL
_refine_ls_goodness_of_fit_ref 1.045
_refine_ls_hydrogen_treatment mixed
_refine_ls_matrix_type full
_refine_ls_number_parameters 62
_refine_ls_number_reflns 949
_refine_ls_number_restraints 0
_refine_ls_restrained_S_all 1.045
_refine_ls_R_factor_all 0.0554
_refine_ls_R_factor_gt 0.0478
_refine_ls_shift/su_max 0.043
_refine_ls_shift/su_mean 0.003
_refine_ls_structure_factor_coef Fsqd
_refine_ls_weighting_details ' calc w = 1/[\s^2^(Fo^2^)+(0.0950P)^2^] where P = (Fo^2^+2Fc^2^)/3'
_refine_ls_weighting_scheme calc
_refine_ls_wR_factor_gt 0.1311
_refine_ls_wR_factor_ref 0.1354
_reflns_number_gt 793
_reflns_number_total 949
_reflns_threshold_expression >2sigma(I)
_cod_data_source_file cv6231.cif
_cod_data_source_block I
_cod_original_sg_symbol_H-M Pnma
_cod_database_code 2202582
_cod_database_fobs_code 2202582

loop_
_symmetry_equiv_pos_as_xyz
'x, y, z'
'-x+1/2, -y, z+1/2'
'-x, y+1/2, -z'
'x+1/2, -y+1/2, -z+1/2'
'-x, -y, -z'
'x-1/2, y, -z-1/2'
'x, -y-1/2, z'
'-x-1/2, y-1/2, z-1/2'

loop_
_atom_site_label
_atom_site_fract_x
_atom_site_fract_y
_atom_site_fract_z
_atom_site_U_iso_or_equiv
_atom_site_adp_type
_atom_site_calc_flag
_atom_site_refinement_flags
_atom_site_occupancy
_atom_site_disorder_assembly
_atom_site_disorder_group
_atom_site_type_symbol
Ag1 0.15803(7) 0.2500 0.09525(9) 0.0615(4) Uani d S 1 . . Ag
As1 0.02978(9) 0.2500 0.55262(11) 0.0510(4) Uani d S 1 . . As
F1 -0.0808(11) 0.3564(8) 0.6174(11) 0.162(3) Uani d . 1 . . F
F2 0.1357(7) 0.3557(9) 0.4783(14) 0.178(4) Uani d . 1 . . F
F3 -0.0514(7) 0.2500 0.3715(9) 0.129(4) Uani d S 1 . . F
F4 0.1069(12) 0.2500 0.7323(13) 0.182(6) Uani d S 1 . . F
N1 0.1579(5) 0.4559(6) 0.1025(7) 0.0619(15) Uani d . 1 . . N
H1C 0.2411 0.4823 0.0824 0.080 Uiso d R 1 . . H
H1D 0.1380 0.4796 0.2049 0.080 Uiso d R 1 . . H
C1 0.0705(6) 0.5238(6) -0.0074(9) 0.0602(15) Uani d . 1 . . C
H1A 0.1010 0.5140 -0.1173 0.080 Uiso d R 1 . . H
H1B 0.0717 0.6131 0.0186 0.080 Uiso d R 1 . . H

loop_
_atom_site_aniso_label
_atom_site_aniso_U_11
_atom_site_aniso_U_22
_atom_site_aniso_U_33
_atom_site_aniso_U_12
_atom_site_aniso_U_13
_atom_site_aniso_U_23
Ag1 0.0560(5) 0.0618(5) 0.0666(6) 0.000 0.0015(3) 0.000
As1 0.0558(6) 0.0487(6) 0.0486(6) 0.000 -0.0008(4) 0.000
F1 0.173(8) 0.163(8) 0.149(6) 0.067(6) 0.015(5) -0.053(6)
F2 0.148(6) 0.202(8) 0.185(7) -0.121(6) -0.014(6) 0.044(7)
F3 0.065(4) 0.258(13) 0.065(4) 0.000 -0.007(3) 0.000
F4 0.133(9) 0.33(2) 0.081(6) 0.000 -0.045(6) 0.000
N1 0.060(3) 0.058(3) 0.068(4) -0.007(2) -0.001(3) -0.006(3)
C1 0.053(3) 0.062(4) 0.065(4) -0.006(3) 0.003(3) -0.002(3)

loop_
_atom_type_symbol
_atom_type_description
_atom_type_scat_dispersion_real
_atom_type_scat_dispersion_imag
_atom_type_scat_source
C C 0.0033 0.0016 'International Tables Vol C Tables 4.2.6.8 and 6.1.1.4'
H H 0.0000 0.0000 'International Tables Vol C Tables 4.2.6.8 and 6.1.1.4'
N N 0.0061 0.0033 'International Tables Vol C Tables 4.2.6.8 and 6.1.1.4'
F F 0.0171 0.0103 'International Tables Vol C Tables 4.2.6.8 and 6.1.1.4'
As As 0.0499 2.0058 'International Tables Vol C Tables 4.2.6.8 and 6.1.1.4'
Ag Ag -0.8971 1.1015 'International Tables Vol C Tables 4.2.6.8 and 6.1.1.4'

loop_
_geom_angle_atom_site_label_1
_geom_angle_atom_site_label_2
_geom_angle_atom_site_label_3
_geom_angle_site_symmetry_1
_geom_angle_site_symmetry_3
_geom_angle
N1 Ag1 N1 7_565 . 176.8(3)
F2 As1 F2 . 7_565 83.9(8)
F2 As1 F1 . 7_565 176.9(5)
F2 As1 F1 7_565 7_565 96.0(6)
F2 As1 F1 . . 96.0(6)
F2 As1 F1 7_565 . 176.9(5)
F1 As1 F1 7_565 . 84.0(8)
F2 As1 F4 . . 91.4(5)
F2 As1 F4 7_565 . 91.4(5)
F1 As1 F4 7_565 . 91.7(5)
F1 As1 F4 . . 91.7(5)
F2 As1 F3 . . 89.3(4)
F2 As1 F3 7_565 . 89.3(4)
F1 As1 F3 7_565 . 87.5(4)
F1 As1 F3 . . 87.5(4)
F4 As1 F3 . . 178.9(5)
C1 N1 Ag1 . . 118.3(4)
C1 N1 H1C . . 107.6
Ag1 N1 H1C . . 107.6
C1 N1 H1D . . 108.1
Ag1 N1 H1D . . 107.6
H1C N1 H1D . . 107.2
N1 C1 C1 . 5_565 111.2(7)
N1 C1 H1A . . 109.8
C1 C1 H1A 5_565 . 110.0
N1 C1 H1B . . 109.4
C1 C1 H1B 5_565 . 108.3
H1A C1 H1B . . 108.1

loop_
_geom_bond_atom_site_label_1
_geom_bond_atom_site_label_2
_geom_bond_site_symmetry_2
_geom_bond_distance
_geom_bond_publ_flag
Ag1 N1 7_565 2.158(6) ?
Ag1 N1 . 2.158(6) ?
As1 F2 . 1.656(6) ?
As1 F2 7_565 1.656(6) ?
As1 F1 7_565 1.665(7) ?
As1 F1 . 1.665(7) ?
As1 F4 . 1.669(9) ?
As1 F3 . 1.700(7) ?
N1 C1 . 1.449(8) ?
N1 H1C . 0.9000 ?
N1 H1D . 0.9000 ?
C1 C1 5_565 1.514(12) ?
C1 H1A . 0.9600 ?
C1 H1B . 0.9600 ?

loop_
_geom_hbond_atom_site_label_D
_geom_hbond_atom_site_label_H
_geom_hbond_atom_site_label_A
_geom_hbond_site_symmetry_A
_geom_hbond_distance_DH
_geom_hbond_distance_HA
_geom_hbond_distance_DA
_geom_hbond_angle_DHA
N1 H1C F2 2_564 0.90 2.27 3.047(9) 144.1
N1 H1D F1 5_566 0.90 2.33 3.126(9) 147.8
N1 H1D F2 . 0.90 2.60 3.270(12) 132.3

loop_
_geom_torsion_atom_site_label_1
_geom_torsion_atom_site_label_2
_geom_torsion_atom_site_label_3
_geom_torsion_atom_site_label_4
_geom_torsion_site_symmetry_1
_geom_torsion_site_symmetry_4
_geom_torsion
N1 Ag1 N1 C1 7_565 . -135(5)
Ag1 N1 C1 C1 . 5_565 52.7(8)
